data_2243653
loop_
_publ_author_name
'Harish Chinthal, Chayanna'
'Kavitha, Channappa N.'
'Yathirajan, Hemmige S.'
'Foro, Sabine'
'Rathore, Ravindranath S.'
'Glidewell, Christopher'

_publ_section_title
;
 Fifteen 4-(2-methoxyphenyl)piperazin-1-ium salts containing organic
 anions: supramolecular assembly in zero, one, two and three dimensions
;
_journal_coeditor_code HB7950
_journal_issue 11
_journal_name_full 'Acta Crystallographica Section E'
_journal_page_first 1779
_journal_page_last 1793
_journal_paper_doi 10.1107/S2056989020014097
_journal_volume 76
_journal_year 2020
_chemical_formula_iupac 'C11 H17 N2 O +, C7 H4 N O4 -'
_chemical_formula_moiety 'C11 H17 N2 O +, C7 H4 N O4 -'
_chemical_formula_sum 'C18 H21 N3 O5'
_chemical_formula_weight 359.38
_chemical_name_systematic
;
4-(2-Methoxyphenyl)piperazin-1-ium 4-nitrobenzoate
;
_space_group_crystal_system monoclinic
_space_group_IT_number 14
_space_group_name_Hall '-P 2ybc'
_space_group_name_H-M_alt 'P 1 21/c 1'
_atom_sites_solution_hydrogens mixed
_atom_sites_solution_primary difmap
_audit_creation_method SHELXL-2014
_cell_angle_alpha 90
_cell_angle_beta 97.322(6)
_cell_angle_gamma 90
_cell_formula_units_Z 4
_cell_length_a 7.5174(5)
_cell_length_b 7.9761(5)
_cell_length_c 29.860(2)
_cell_measurement_reflns_used 3934
_cell_measurement_temperature 296(2)
_cell_measurement_theta_max 27.884
_cell_measurement_theta_min 2.645
_cell_volume 1775.8(2)
_computing_cell_refinement
;
CrysAlis RED (Oxford Diffraction, 2009)
;
_computing_data_collection
;
CrysAlis CCD (Oxford Diffraction, 2009)
;
_computing_data_reduction
;
CrysAlis RED (Oxford Diffraction, 2009)
;
_computing_molecular_graphics
;
PLATON (Spek, 2020)
;
_computing_publication_material
;
SHELXL-2014 (Sheldrick, 2015b) and PLATON (Spek, 2020)
;
_computing_structure_refinement
;
SHELXL-2014 (Sheldrick, 2015b)
;
_computing_structure_solution
;
SHELXT (Sheldrick, 2015a)
;
_diffrn_ambient_temperature 296(2)
_diffrn_measured_fraction_theta_full 0.999
_diffrn_measured_fraction_theta_max 0.928
_diffrn_measurement_device_type
;
Oxford Diffraction Xcalibur with Sapphire CCD
;
_diffrn_measurement_method '\w scans'
_diffrn_radiation_monochromator graphite
_diffrn_radiation_type MoK\a
_diffrn_radiation_wavelength 0.71073
_diffrn_reflns_av_R_equivalents 0.0185
_diffrn_reflns_av_unetI/netI 0.0171
_diffrn_reflns_limit_h_max 8
_diffrn_reflns_limit_h_min -9
_diffrn_reflns_limit_k_max 10
_diffrn_reflns_limit_k_min -10
_diffrn_reflns_limit_l_max 38
_diffrn_reflns_limit_l_min -38
_diffrn_reflns_number 13660
_diffrn_reflns_theta_full 25.242
_diffrn_reflns_theta_max 27.884
_diffrn_reflns_theta_min 2.645
_diffrn_source 'Enhance (Mo) X-ray Source'
_diffrn_standards_decay_% 0
_diffrn_standards_interval_count 0
_diffrn_standards_interval_time 0
_diffrn_standards_number 0
_exptl_absorpt_coefficient_mu 0.099
_exptl_absorpt_correction_T_max 0.961
_exptl_absorpt_correction_T_min 0.855
_exptl_absorpt_correction_type multi-scan
_exptl_absorpt_process_details
;
(CrysAlis RED; Oxford Diffraction, 2009)
;
_exptl_crystal_colour yellow
_exptl_crystal_density_diffrn 1.344
_exptl_crystal_description block
_exptl_crystal_F_000 760
_exptl_crystal_size_max 0.500
_exptl_crystal_size_mid 0.500
_exptl_crystal_size_min 0.400
_refine_diff_density_max 0.174
_refine_diff_density_min -0.154
_refine_ls_extinction_coef 0.0175(15)
_refine_ls_extinction_expression Fc^*^=kFc[1+0.001xFc^2^\l^3^/sin(2\q)]^-1/4^
_refine_ls_extinction_method SHELXL
_refine_ls_goodness_of_fit_ref 1.031
_refine_ls_hydrogen_treatment mixed
_refine_ls_matrix_type full
_refine_ls_number_parameters 242
_refine_ls_number_reflns 3934
_refine_ls_number_restraints 0
_refine_ls_restrained_S_all 1.031
_refine_ls_R_factor_all 0.0602
_refine_ls_R_factor_gt 0.0404
_refine_ls_shift/su_max 0.001
_refine_ls_shift/su_mean 0.000
_refine_ls_structure_factor_coef Fsqd
_refine_ls_weighting_details 'w=1/[\s^2^(Fo^2^)+(0.0457P)^2^+0.4848P] where P=(Fo^2^+2Fc^2^)/3'
_refine_ls_weighting_scheme calc
_refine_ls_wR_factor_gt 0.1025
_refine_ls_wR_factor_ref 0.1112
_reflns_number_gt 2879
_reflns_number_total 3934
_reflns_threshold_expression 'I > 2\s(I)'
_cod_data_source_file hb7950sup1.cif
_cod_data_source_block X
_cod_original_sg_symbol_H-M 'P 21/c'
_cod_database_code 2243653
_shelx_space_group_comment
;
The symmetry employed for this shelxl refinement is uniquely defined
by the following loop, which should always be used as a source of
symmetry information in preference to the above space-group names.
They are only intended as comments.
;
_shelx_estimated_absorpt_t_min 0.952
_shelx_estimated_absorpt_t_max 0.961
_shelxl_version_number 2.014

loop_
_space_group_symop_operation_xyz
'x, y, z'
'-x, y+1/2, -z+1/2'
'-x, -y, -z'
'x, -y-1/2, z-1/2'

loop_
_atom_site_type_symbol
_atom_site_label
_atom_site_fract_x
_atom_site_fract_y
_atom_site_fract_z
_atom_site_U_iso_or_equiv
_atom_site_adp_type
_atom_site_calc_flag
_atom_site_occupancy
_atom_site_disorder_assembly
_atom_site_disorder_group
N N1 0.44452(18) 0.51582(18) 0.42036(4) 0.0456(3) Uani d 1 . .
H H11 0.359(2) 0.579(2) 0.4356(6) 0.055 Uiso d 1 . .
H H12 0.486(2) 0.426(2) 0.4397(6) 0.055 Uiso d 1 . .
C C2 0.5986(2) 0.6202(2) 0.41168(5) 0.0509(4) Uani d 1 . .
H H2A 0.6633 0.6571 0.4402 0.061 Uiso calc 1 . .
H H2B 0.5558 0.7188 0.3946 0.061 Uiso calc 1 . .
C C3 0.72308(19) 0.5222(2) 0.38567(5) 0.0445(4) Uani d 1 . .
H H3A 0.8229 0.5926 0.3799 0.053 Uiso calc 1 . .
H H3B 0.7707 0.4266 0.4034 0.053 Uiso calc 1 . .
N N4 0.62657(15) 0.46482(15) 0.34309(4) 0.0388(3) Uani d 1 . .
C C5 0.47731(19) 0.3566(2) 0.35153(5) 0.0431(3) Uani d 1 . .
H H5A 0.5234 0.2588 0.3685 0.052 Uiso calc 1 . .
H H5B 0.4140 0.3187 0.3230 0.052 Uiso calc 1 . .
C C6 0.3495(2) 0.4492(2) 0.37760(5) 0.0468(4) Uani d 1 . .
H H6A 0.2950 0.5410 0.3595 0.056 Uiso calc 1 . .
H H6B 0.2548 0.3740 0.3841 0.056 Uiso calc 1 . .
C C21 0.73290(19) 0.39011(18) 0.31211(5) 0.0405(3) Uani d 1 . .
C C22 0.6595(2) 0.3763(2) 0.26645(5) 0.0474(4) Uani d 1 . .
C C23 0.7580(3) 0.3012(2) 0.23580(6) 0.0602(5) Uani d 1 . .
H H23 0.7093 0.2922 0.2057 0.072 Uiso calc 1 . .
C C24 0.9269(3) 0.2400(3) 0.24948(7) 0.0697(5) Uani d 1 . .
H H24 0.9919 0.1898 0.2286 0.084 Uiso calc 1 . .
C C25 1.0000(2) 0.2525(3) 0.29365(7) 0.0695(5) Uani d 1 . .
H H25 1.1143 0.2108 0.3029 0.083 Uiso calc 1 . .
C C26 0.9025(2) 0.3280(2) 0.32471(6) 0.0546(4) Uani d 1 . .
H H26 0.9533 0.3368 0.3547 0.066 Uiso calc 1 . .
O O22 0.49191(17) 0.43933(18) 0.25585(4) 0.0657(4) Uani d 1 . .
C C27 0.4027(3) 0.4122(3) 0.21158(6) 0.0739(6) Uani d 1 . .
H H27A 0.2862 0.4633 0.2088 0.111 Uiso calc 1 . .
H H27B 0.4715 0.4612 0.1900 0.111 Uiso calc 1 . .
H H27C 0.3902 0.2940 0.2061 0.111 Uiso calc 1 . .
C C31 0.16123(19) 0.82005(18) 0.52883(4) 0.0392(3) Uani d 1 . .
C C32 -0.0213(2) 0.79178(19) 0.52353(5) 0.0450(4) Uani d 1 . .
H H32 -0.0716 0.7179 0.5014 0.054 Uiso calc 1 . .
C C33 -0.1305(2) 0.8720(2) 0.55077(5) 0.0458(4) Uani d 1 . .
H H33 -0.2535 0.8531 0.5473 0.055 Uiso calc 1 . .
C C34 -0.05131(19) 0.98058(18) 0.58316(5) 0.0414(3) Uani d 1 . .
C C35 0.1295(2) 1.01111(19) 0.58934(5) 0.0441(4) Uani d 1 . .
H H35 0.1794 1.0853 0.6115 0.053 Uiso calc 1 . .
C C36 0.2358(2) 0.92921(19) 0.56193(5) 0.0435(3) Uani d 1 . .
H H36 0.3590 0.9477 0.5658 0.052 Uiso calc 1 . .
C C37 0.2801(2) 0.73155(19) 0.49920(5) 0.0458(4) Uani d 1 . .
O O31 0.20537(17) 0.67769(17) 0.46209(4) 0.0656(4) Uani d 1 . .
O O32 0.44235(15) 0.71810(15) 0.51349(4) 0.0570(3) Uani d 1 . .
N N34 -0.1638(2) 1.06966(19) 0.61219(5) 0.0541(4) Uani d 1 . .
O O41 -0.32042(19) 1.0270(2) 0.61086(5) 0.0826(4) Uani d 1 . .
O O42 -0.09646(19) 1.18199(18) 0.63615(4) 0.0731(4) Uani d 1 . .

loop_
_atom_site_aniso_label
_atom_site_aniso_U_11
_atom_site_aniso_U_22
_atom_site_aniso_U_33
_atom_site_aniso_U_12
_atom_site_aniso_U_13
_atom_site_aniso_U_23
N1 0.0481(7) 0.0554(8) 0.0341(6) 0.0041(6) 0.0078(5) -0.0034(6)
C2 0.0574(9) 0.0535(9) 0.0410(8) -0.0073(8) 0.0034(7) -0.0110(7)
C3 0.0444(8) 0.0490(9) 0.0395(7) -0.0089(7) 0.0027(6) -0.0033(7)
N4 0.0394(6) 0.0450(7) 0.0321(6) -0.0041(5) 0.0041(5) -0.0029(5)
C5 0.0409(8) 0.0510(9) 0.0372(7) -0.0061(7) 0.0039(6) -0.0064(6)
C6 0.0412(8) 0.0611(10) 0.0377(7) -0.0022(7) 0.0038(6) -0.0026(7)
C21 0.0424(8) 0.0419(8) 0.0383(7) -0.0049(6) 0.0089(6) -0.0004(6)
C22 0.0532(9) 0.0523(9) 0.0375(7) 0.0025(7) 0.0093(6) 0.0007(7)
C23 0.0696(11) 0.0717(12) 0.0422(9) 0.0004(9) 0.0182(8) -0.0069(8)
C24 0.0610(11) 0.0838(14) 0.0703(12) -0.0019(10) 0.0314(10) -0.0169(11)
C25 0.0408(9) 0.0878(14) 0.0816(13) 0.0024(9) 0.0144(9) -0.0132(11)
C26 0.0400(8) 0.0695(11) 0.0543(9) -0.0039(8) 0.0058(7) -0.0040(8)
O22 0.0696(7) 0.0899(10) 0.0349(6) 0.0288(7) -0.0039(5) -0.0076(6)
C27 0.0843(13) 0.0919(15) 0.0406(9) 0.0168(12) -0.0106(9) -0.0046(9)
C31 0.0456(8) 0.0401(8) 0.0318(7) 0.0060(6) 0.0049(6) 0.0060(6)
C32 0.0504(9) 0.0470(8) 0.0359(7) -0.0014(7) -0.0010(6) 0.0003(6)
C33 0.0392(8) 0.0526(9) 0.0454(8) -0.0017(7) 0.0052(6) 0.0076(7)
C34 0.0467(8) 0.0430(8) 0.0360(7) 0.0057(7) 0.0121(6) 0.0071(6)
C35 0.0498(9) 0.0438(8) 0.0385(7) -0.0012(7) 0.0044(6) -0.0019(6)
C36 0.0402(8) 0.0468(8) 0.0432(8) 0.0014(7) 0.0046(6) 0.0019(7)
C37 0.0556(9) 0.0455(8) 0.0372(7) 0.0100(7) 0.0089(7) 0.0053(7)
O31 0.0698(8) 0.0835(9) 0.0428(6) 0.0201(7) 0.0044(6) -0.0148(6)
O32 0.0520(7) 0.0674(8) 0.0526(7) 0.0152(6) 0.0111(5) 0.0023(6)
N34 0.0606(9) 0.0598(9) 0.0456(7) 0.0109(7) 0.0207(6) 0.0082(7)
O41 0.0611(8) 0.1020(11) 0.0923(10) 0.0029(8) 0.0395(7) -0.0035(9)
O42 0.0905(10) 0.0772(9) 0.0558(7) 0.0075(8) 0.0258(7) -0.0159(7)

loop_
_atom_type_symbol
_atom_type_description
_atom_type_scat_dispersion_real
_atom_type_scat_dispersion_imag
_atom_type_scat_source
C C 0.0033 0.0016 'International Tables Vol C Tables 4.2.6.8 and 6.1.1.4'
H H 0.0000 0.0000 'International Tables Vol C Tables 4.2.6.8 and 6.1.1.4'
N N 0.0061 0.0033 'International Tables Vol C Tables 4.2.6.8 and 6.1.1.4'
O O 0.0106 0.0060 'International Tables Vol C Tables 4.2.6.8 and 6.1.1.4'

loop_
_geom_angle_atom_site_label_1
_geom_angle_atom_site_label_2
_geom_angle_atom_site_label_3
_geom_angle_site_symmetry_1
_geom_angle_site_symmetry_3
_geom_angle
_geom_angle_publ_flag
C2 N1 C6 . . 110.74(11) ?
C2 N1 H11 . . 111.7(10) ?
C6 N1 H11 . . 108.4(10) ?
C2 N1 H12 . . 109.0(10) ?
C6 N1 H12 . . 109.8(10) ?
H11 N1 H12 . . 107.1(14) ?
N1 C2 C3 . . 110.53(13) ?
N1 C2 H2A . . 109.5 ?
C3 C2 H2A . . 109.5 ?
N1 C2 H2B . . 109.5 ?
C3 C2 H2B . . 109.5 ?
H2A C2 H2B . . 108.1 ?
N4 C3 C2 . . 109.89(12) ?
N4 C3 H3A . . 109.7 ?
C2 C3 H3A . . 109.7 ?
N4 C3 H3B . . 109.7 ?
C2 C3 H3B . . 109.7 ?
H3A C3 H3B . . 108.2 ?
C21 N4 C3 . . 116.07(11) ?
C21 N4 C5 . . 111.75(11) ?
C3 N4 C5 . . 110.07(11) ?
N4 C5 C6 . . 110.72(12) ?
N4 C5 H5A . . 109.5 ?
C6 C5 H5A . . 109.5 ?
N4 C5 H5B . . 109.5 ?
C6 C5 H5B . . 109.5 ?
H5A C5 H5B . . 108.1 ?
N1 C6 C5 . . 110.67(12) ?
N1 C6 H6A . . 109.5 ?
C5 C6 H6A . . 109.5 ?
N1 C6 H6B . . 109.5 ?
C5 C6 H6B . . 109.5 ?
H6A C6 H6B . . 108.1 ?
C26 C21 C22 . . 118.14(14) ?
C26 C21 N4 . . 123.33(13) ?
C22 C21 N4 . . 118.52(13) ?
O22 C22 C23 . . 124.42(14) ?
O22 C22 C21 . . 115.75(13) ?
C23 C22 C21 . . 119.83(15) ?
C24 C23 C22 . . 120.63(16) ?
C24 C23 H23 . . 119.7 ?
C22 C23 H23 . . 119.7 ?
C25 C24 C23 . . 120.23(17) ?
C25 C24 H24 . . 119.9 ?
C23 C24 H24 . . 119.9 ?
C24 C25 C26 . . 119.65(17) ?
C24 C25 H25 . . 120.2 ?
C26 C25 H25 . . 120.2 ?
C21 C26 C25 . . 121.52(16) ?
C21 C26 H26 . . 119.2 ?
C25 C26 H26 . . 119.2 ?
C22 O22 C27 . . 118.37(13) ?
O22 C27 H27A . . 109.5 ?
O22 C27 H27B . . 109.5 ?
H27A C27 H27B . . 109.5 ?
O22 C27 H27C . . 109.5 ?
H27A C27 H27C . . 109.5 ?
H27B C27 H27C . . 109.5 ?
C32 C31 C36 . . 119.48(13) ?
C32 C31 C37 . . 120.70(13) ?
C36 C31 C37 . . 119.81(13) ?
C31 C32 C33 . . 120.84(14) ?
C31 C32 H32 . . 119.6 ?
C33 C32 H32 . . 119.6 ?
C34 C33 C32 . . 117.93(14) ?
C34 C33 H33 . . 121.0 ?
C32 C33 H33 . . 121.0 ?
C35 C34 C33 . . 122.65(14) ?
C35 C34 N34 . . 118.04(14) ?
C33 C34 N34 . . 119.30(14) ?
C34 C35 C36 . . 118.40(14) ?
C34 C35 H35 . . 120.8 ?
C36 C35 H35 . . 120.8 ?
C35 C36 C31 . . 120.68(14) ?
C35 C36 H36 . . 119.7 ?
C31 C36 H36 . . 119.7 ?
O32 C37 O31 . . 125.68(14) ?
O32 C37 C31 . . 117.82(13) ?
O31 C37 C31 . . 116.50(14) ?
O42 N34 O41 . . 123.48(15) ?
O42 N34 C34 . . 118.43(14) ?
O41 N34 C34 . . 118.09(15) ?

loop_
_geom_bond_atom_site_label_1
_geom_bond_atom_site_label_2
_geom_bond_site_symmetry_2
_geom_bond_distance
_geom_bond_publ_flag
N1 C2 . 1.476(2) ?
N1 C6 . 1.4798(18) ?
N1 H11 . 0.974(18) ?
N1 H12 . 0.947(18) ?
C2 C3 . 1.508(2) ?
C2 H2A . 0.9700 ?
C2 H2B . 0.9700 ?
C3 N4 . 1.4551(17) ?
C3 H3A . 0.9700 ?
C3 H3B . 0.9700 ?
N4 C21 . 1.4275(18) ?
N4 C5 . 1.4626(18) ?
C5 C6 . 1.505(2) ?
C5 H5A . 0.9700 ?
C5 H5B . 0.9700 ?
C6 H6A . 0.9700 ?
C6 H6B . 0.9700 ?
C21 C26 . 1.375(2) ?
C21 C22 . 1.409(2) ?
C22 O22 . 1.3562(19) ?
C22 C23 . 1.384(2) ?
C23 C24 . 1.373(3) ?
C23 H23 . 0.9300 ?
C24 C25 . 1.366(3) ?
C24 H24 . 0.9300 ?
C25 C26 . 1.390(2) ?
C25 H25 . 0.9300 ?
C26 H26 . 0.9300 ?
O22 C27 . 1.4204(19) ?
C27 H27A . 0.9600 ?
C27 H27B . 0.9600 ?
C27 H27C . 0.9600 ?
C31 C32 . 1.380(2) ?
C31 C36 . 1.381(2) ?
C31 C37 . 1.510(2) ?
C32 C33 . 1.384(2) ?
C32 H32 . 0.9300 ?
C33 C34 . 1.376(2) ?
C33 H33 . 0.9300 ?
C34 C35 . 1.370(2) ?
C34 N34 . 1.4690(19) ?
C35 C36 . 1.379(2) ?
C35 H35 . 0.9300 ?
C36 H36 . 0.9300 ?
C37 O32 . 1.2443(18) ?
C37 O31 . 1.2528(19) ?
N34 O42 . 1.2157(19) ?
N34 O41 . 1.2217(19) ?

loop_
_geom_hbond_atom_site_label_D
_geom_hbond_atom_site_label_H
_geom_hbond_atom_site_label_A
_geom_hbond_site_symmetry_A
_geom_hbond_distance_DH
_geom_hbond_distance_HA
_geom_hbond_distance_DA
_geom_hbond_angle_DHA
_geom_hbond_publ_flag
N1 H11 O31 . 0.974(16) 1.677(16) 2.6500(19) 176.8(15) no
N1 H11 O32 . 0.974(16) 2.581(17) 3.2169(17) 123.0(12) no
N1 H12 O32 3_666 0.948(17) 1.837(17) 2.7709(18) 168.2(16) no

loop_
_geom_torsion_atom_site_label_1
_geom_torsion_atom_site_label_2
_geom_torsion_atom_site_label_3
_geom_torsion_atom_site_label_4
_geom_torsion_site_symmetry_1
_geom_torsion_site_symmetry_2
_geom_torsion_site_symmetry_3
_geom_torsion_site_symmetry_4
_geom_torsion
_geom_torsion_publ_flag
C6 N1 C2 C3 . . . . -55.83(17) ?
N1 C2 C3 N4 . . . . 58.62(16) ?
C2 C3 N4 C21 . . . . 171.70(12) ?
C2 C3 N4 C5 . . . . -60.13(16) ?
C21 N4 C5 C6 . . . . -170.14(12) ?
C3 N4 C5 C6 . . . . 59.35(15) ?
C2 N1 C6 C5 . . . . 54.67(17) ?
N4 C5 C6 N1 . . . . -56.40(16) ?
C3 N4 C21 C26 . . . . 19.2(2) ?
C5 N4 C21 C26 . . . . -108.17(16) ?
C3 N4 C21 C22 . . . . -162.02(14) ?
C5 N4 C21 C22 . . . . 70.65(17) ?
C26 C21 C22 O22 . . . . 179.94(15) ?
N4 C21 C22 O22 . . . . 1.1(2) ?
C26 C21 C22 C23 . . . . 0.2(2) ?
N4 C21 C22 C23 . . . . -178.64(15) ?
O22 C22 C23 C24 . . . . -179.71(18) ?
C21 C22 C23 C24 . . . . 0.0(3) ?
C22 C23 C24 C25 . . . . 0.0(3) ?
C23 C24 C25 C26 . . . . -0.1(3) ?
C22 C21 C26 C25 . . . . -0.4(3) ?
N4 C21 C26 C25 . . . . 178.42(16) ?
C24 C25 C26 C21 . . . . 0.4(3) ?
C23 C22 O22 C27 . . . . 6.8(3) ?
C21 C22 O22 C27 . . . . -172.93(16) ?
C36 C31 C32 C33 . . . . 0.3(2) ?
C37 C31 C32 C33 . . . . 179.66(13) ?
C31 C32 C33 C34 . . . . 0.1(2) ?
C32 C33 C34 C35 . . . . -0.2(2) ?
C32 C33 C34 N34 . . . . 179.10(13) ?
C33 C34 C35 C36 . . . . -0.1(2) ?
N34 C34 C35 C36 . . . . -179.38(13) ?
C34 C35 C36 C31 . . . . 0.5(2) ?
C32 C31 C36 C35 . . . . -0.6(2) ?
C37 C31 C36 C35 . . . . -179.95(13) ?
C32 C31 C37 O32 . . . . -157.78(15) ?
C36 C31 C37 O32 . . . . 21.5(2) ?
C32 C31 C37 O31 . . . . 22.1(2) ?
C36 C31 C37 O31 . . . . -158.53(15) ?
C35 C34 N34 O42 . . . . 9.5(2) ?
C33 C34 N34 O42 . . . . -169.80(14) ?
C35 C34 N34 O41 . . . . -170.64(15) ?
C33 C34 N34 O41 . . . . 10.0(2) ?

_cod_database_fobs_code 2243653
